data_4509808
loop_
_publ_author_name
'Carlucci, Lucia'
'Ciani, Gianfranco'
'Garc\'ia-Ruiz, Juan Manuel'
'Moret, Massimo'
'Proserpio, Davide M.'
'Rizzato, Silvia'

_publ_section_title
;
 Crystallization Behavior of Coordination Polymers. 1. Kinetic and
 Thermodynamic Features of 1,3-Bis(4-pyridyl)propane/MCl2Systems
;
_journal_issue 12
_journal_name_full 'Crystal Growth &amp; Design'
_journal_page_first 5024
_journal_paper_doi 10.1021/cg900985w
_journal_volume 9
_journal_year 2009
_chemical_formula_sum 'C26 H33 Cl2 Fe N4 O2.5'
_chemical_formula_weight 568.31
_space_group_IT_number 88
_symmetry_cell_setting tetragonal
_symmetry_Int_Tables_number 88
_symmetry_space_group_name_Hall '-I 4ad'
_symmetry_space_group_name_H-M 'I 41/a :2'
_atom_sites_solution_hydrogens geom
_atom_sites_solution_primary direct
_atom_sites_solution_secondary difmap
_cell_angle_alpha 90
_cell_angle_beta 90
_cell_angle_gamma 90
_cell_formula_units_Z 16
_cell_length_a 17.081(2)
_cell_length_b 17.081(2)
_cell_length_c 42.554(5)
_cell_measurement_reflns_used 4561
_cell_measurement_temperature 180(2)
_cell_measurement_theta_max 25.0
_cell_measurement_theta_min 2.0
_cell_volume 12416(3)
_computing_cell_refinement 'Bruker-AXS SAINT Software'
_computing_data_collection 'Bruker-AXS SMART Software'
_computing_data_reduction 'Bruker-AXS SAINT Software'
_computing_publication_material 'WinGX v1.70.01(L.J. Farrugia, 1999)'
_computing_structure_refinement 'SHELXL-97 (Sheldrick, 1997)'
_computing_structure_solution 'SHELXS-97 (Sheldrick, 1997)'
_diffrn_ambient_temperature 180(2)
_diffrn_detector CCD_plate
_diffrn_measured_fraction_theta_full 0.999
_diffrn_measured_fraction_theta_max 0.999
_diffrn_measurement_device SMART
_diffrn_measurement_method omega-scan
_diffrn_radiation_monochromator graphite
_diffrn_radiation_type MoK\a
_diffrn_radiation_wavelength 0.71073
_diffrn_reflns_av_R_equivalents 0.0849
_diffrn_reflns_av_unetI/netI 0.0531
_diffrn_reflns_limit_h_max 21
_diffrn_reflns_limit_h_min -21
_diffrn_reflns_limit_k_max 21
_diffrn_reflns_limit_k_min -21
_diffrn_reflns_limit_l_max 52
_diffrn_reflns_limit_l_min -53
_diffrn_reflns_number 49340
_diffrn_reflns_theta_full 26.36
_diffrn_reflns_theta_max 26.36
_diffrn_reflns_theta_min 1.87
_diffrn_standards_decay_% 0
_exptl_absorpt_coefficient_mu 0.686
_exptl_absorpt_correction_T_max 0.872
_exptl_absorpt_correction_T_min 0.738
_exptl_absorpt_correction_type empirical
_exptl_absorpt_process_details 'Sadabs 2.01 (Bruker AXS, 1999)'
_exptl_crystal_colour yellow
_exptl_crystal_density_diffrn 1.216
_exptl_crystal_density_method 'not measured'
_exptl_crystal_description bipyramidal
_exptl_crystal_F_000 4752
_exptl_crystal_size_max 0.40
_exptl_crystal_size_mid 0.20
_exptl_crystal_size_min 0.20
_refine_diff_density_max 2.638
_refine_diff_density_min -1.286
_refine_diff_density_rms 0.176
_refine_ls_extinction_method none
_refine_ls_goodness_of_fit_ref 1.084
_refine_ls_hydrogen_treatment constr
_refine_ls_matrix_type full
_refine_ls_number_parameters 318
_refine_ls_number_reflns 6346
_refine_ls_number_restraints 0
_refine_ls_restrained_S_all 1.084
_refine_ls_R_factor_all 0.1839
_refine_ls_R_factor_gt 0.1316
_refine_ls_shift/su_max 0.181
_refine_ls_shift/su_mean 0.024
_refine_ls_structure_factor_coef Fsqd
_refine_ls_weighting_details 'calc w=1/[\s^2^(Fo^2^)+(0.1761P)^2^+321.7803P] where P=(Fo^2^+2Fc^2^)/3'
_refine_ls_weighting_scheme calc
_refine_ls_wR_factor_gt 0.3889
_refine_ls_wR_factor_ref 0.4229
_reflns_number_gt 3749
_reflns_number_total 6346
_reflns_threshold_expression >2sigma(I)
_cod_data_source_file cg900985wsup5.cif
_cod_data_source_block 3Fe
_cod_depositor_comments
;
The following automatic conversions were performed:

'_symmetry_cell_setting' value 'Tetragonal' changed to 'tetragonal'
according to /home/saulius/struct/CIF-dictionaries/cif_core.dic
dictionary named 'cif_core.dic' version 2.4.2 from 2011-04-26.

Automatic conversion script
Id: cif_fix_values 1891 2012-01-12 08:04:46Z andrius 
;
_cod_original_sg_symbol_H-M 'I 41/a'
_cod_original_formula_sum 'C26 H33 Cl2 Fe N4 O2.50'
_cod_database_code 4509808

loop_
_symmetry_equiv_pos_as_xyz
'x, y, z'
'-x+1/2, -y, z+1/2'
'-y+3/4, x+1/4, z+1/4'
'y+3/4, -x+3/4, z+3/4'
'x+1/2, y+1/2, z+1/2'
'-x+1, -y+1/2, z+1'
'-y+5/4, x+3/4, z+3/4'
'y+5/4, -x+5/4, z+5/4'
'-x, -y, -z'
'x-1/2, y, -z-1/2'
'y-3/4, -x-1/4, -z-1/4'
'-y-3/4, x-3/4, -z-3/4'
'-x+1/2, -y+1/2, -z+1/2'
'x, y+1/2, -z'
'y-1/4, -x+1/4, -z+1/4'
'-y-1/4, x-1/4, -z-1/4'

loop_
_atom_site_label
_atom_site_type_symbol
_atom_site_fract_x
_atom_site_fract_y
_atom_site_fract_z
_atom_site_U_iso_or_equiv
_atom_site_adp_type
_atom_site_occupancy
_atom_site_symmetry_multiplicity
_atom_site_calc_flag
_atom_site_refinement_flags
O1W O 0 0.25 0.1527(17) 0.56(5) Uiso 1 2 d S
O2W O -0.154(2) 0.677(3) -0.0125(10) 0.175(15) Uiso 0.5 1 d P
O3W O 0.183(2) 0.193(2) 0.1808(8) 0.145(11) Uiso 0.5 1 d P
O4W O 0.138(3) 0.337(3) 0.1235(12) 0.195(17) Uiso 0.5 1 d P
O5W O 0.125(3) 0.344(3) 0.1598(13) 0.22(2) Uiso 0.5 1 d P
Fe1 Fe 0.5 0.75 0.03145(4) 0.0231(5) Uani 1 2 d S
Cl1 Cl 0.39936(13) 0.64976(12) 0.03122(5) 0.0319(5) Uani 1 1 d .
N1 N 0.5670(4) 0.6854(4) 0.06752(16) 0.0257(15) Uani 1 1 d .
C11 C 0.5334(5) 0.6465(5) 0.0907(2) 0.0322(19) Uani 1 1 d .
H11 H 0.478 0.6486 0.0924 0.039 Uiso 1 1 calc R
C12 C 0.5740(6) 0.6030(5) 0.1126(2) 0.033(2) Uani 1 1 d .
H12 H 0.5464 0.5761 0.1287 0.04 Uiso 1 1 calc R
C13 C 0.6535(5) 0.5985(5) 0.1112(2) 0.0289(19) Uani 1 1 d .
C14 C 0.6908(5) 0.6400(5) 0.0871(2) 0.0305(19) Uani 1 1 d .
H14 H 0.7463 0.6393 0.0852 0.037 Uiso 1 1 calc R
C15 C 0.6460(5) 0.6814(5) 0.0662(2) 0.0289(18) Uani 1 1 d .
H15 H 0.6719 0.7091 0.0499 0.035 Uiso 1 1 calc R
C1A C 0.7008(6) 0.5508(6) 0.1347(2) 0.038(2) Uani 1 1 d .
H1A1 H 0.7355 0.5143 0.1232 0.046 Uiso 1 1 calc R
H1A2 H 0.6646 0.519 0.1477 0.046 Uiso 1 1 calc R
C2A C 0.7507(5) 0.6020(5) 0.15644(19) 0.0288(18) Uani 1 1 d .
H2A1 H 0.785 0.6362 0.1436 0.035 Uiso 1 1 calc R
H2A2 H 0.7161 0.6359 0.1692 0.035 Uiso 1 1 calc R
C3A C 0.8010(6) 0.5516(6) 0.1781(2) 0.037(2) Uani 1 1 d .
H3A1 H 0.7664 0.5156 0.19 0.045 Uiso 1 1 calc R
H3A2 H 0.8366 0.5192 0.1652 0.045 Uiso 1 1 calc R
N2 N 0.5652(4) 0.6825(4) -0.00486(16) 0.0273(15) Uani 1 1 d .
C21 C 0.5699(6) 0.6045(5) -0.0038(2) 0.0318(19) Uani 1 1 d .
H21 H 0.5426 0.5778 0.0124 0.038 Uiso 1 1 calc R
C22 C 0.6116(5) 0.5614(5) -0.0246(2) 0.032(2) Uani 1 1 d .
H22 H 0.6135 0.5061 -0.0226 0.039 Uiso 1 1 calc R
C23 C 0.6517(5) 0.5985(6) -0.0491(2) 0.034(2) Uani 1 1 d .
C24 C 0.6472(6) 0.6779(5) -0.0505(2) 0.037(2) Uani 1 1 d .
H24 H 0.6739 0.706 -0.0665 0.044 Uiso 1 1 calc R
C25 C 0.6030(6) 0.7176(5) -0.0281(2) 0.035(2) Uani 1 1 d .
H25 H 0.5998 0.773 -0.0296 0.042 Uiso 1 1 calc R
Fe2 Fe 0 0.75 0.09425(5) 0.0468(6) Uani 1 2 d S
Cl2 Cl -0.09924(16) 0.64805(19) 0.09448(7) 0.0557(8) Uani 1 1 d .
N3 N 0.0650(6) 0.6823(6) 0.1304(2) 0.049(2) Uani 1 1 d .
C31 C 0.1053(7) 0.7161(8) 0.1532(3) 0.055(3) Uani 1 1 d .
H31 H 0.1041 0.7715 0.1549 0.066 Uiso 1 1 calc R
C32 C 0.1495(7) 0.6739(8) 0.1749(3) 0.053(3) Uani 1 1 d .
H32 H 0.1771 0.7011 0.1909 0.064 Uiso 1 1 calc R
C33 C 0.1537(6) 0.5940(7) 0.1736(2) 0.047(3) Uani 1 1 d .
C34 C 0.1119(7) 0.5586(7) 0.1497(3) 0.054(3) Uani 1 1 d .
H34 H 0.1115 0.5032 0.1479 0.065 Uiso 1 1 calc R
C35 C 0.0704(8) 0.6042(8) 0.1283(3) 0.059(3) Uani 1 1 d .
H35 H 0.0446 0.5786 0.1114 0.07 Uiso 1 1 calc R
C1B C 0.1997(8) 0.5461(8) 0.1965(3) 0.062(3) Uani 1 1 d .
H1B1 H 0.2346 0.5104 0.1847 0.074 Uiso 1 1 calc R
H1B2 H 0.2332 0.5816 0.2091 0.074 Uiso 1 1 calc R
C2B C 0.1503(8) 0.4984(9) 0.2185(3) 0.064(3) Uani 1 1 d .
H2B1 H 0.114 0.4652 0.2062 0.077 Uiso 1 1 calc R
H2B2 H 0.1185 0.5338 0.2318 0.077 Uiso 1 1 calc R
C3B C 0.2001(8) 0.4469(8) 0.2393(3) 0.062(3) Uani 1 1 d .
H3B1 H 0.2394 0.4798 0.2502 0.074 Uiso 1 1 calc R
H3B2 H 0.2287 0.4087 0.2261 0.074 Uiso 1 1 calc R
N4 N 0.0660(6) 0.6859(6) 0.0576(2) 0.054(2) Uani 1 1 d .
C41 C 0.1468(7) 0.6847(8) 0.0588(3) 0.052(3) Uani 1 1 d .
H41 H 0.1742 0.7141 0.0743 0.062 Uiso 1 1 calc R
C42 C 0.1883(7) 0.6384(8) 0.0365(3) 0.059(3) Uani 1 1 d .
H42 H 0.2438 0.636 0.0379 0.071 Uiso 1 1 calc R
C43 C 0.1525(7) 0.5984(8) 0.0139(3) 0.055(3) Uani 1 1 d .
C44 C 0.0694(8) 0.6039(10) 0.0121(3) 0.076(4) Uani 1 1 d .
H44 H 0.0416 0.5786 -0.0044 0.091 Uiso 1 1 calc R
C45 C 0.0296(8) 0.6464(9) 0.0346(3) 0.065(4) Uani 1 1 d .
H45 H -0.0259 0.6476 0.0338 0.078 Uiso 1 1 calc R

loop_
_atom_site_aniso_label
_atom_site_aniso_U_11
_atom_site_aniso_U_22
_atom_site_aniso_U_33
_atom_site_aniso_U_23
_atom_site_aniso_U_13
_atom_site_aniso_U_12
Fe1 0.0294(9) 0.0206(8) 0.0191(8) 0 0 0.0007(6)
Cl1 0.0350(12) 0.0253(10) 0.0355(12) 0.0029(9) -0.0030(9) -0.0042(8)
N1 0.028(4) 0.028(4) 0.021(3) -0.003(3) 0.003(3) 0.002(3)
C11 0.025(4) 0.041(5) 0.030(5) -0.003(4) -0.003(4) 0.001(4)
C12 0.041(5) 0.035(5) 0.023(4) 0.006(4) 0.002(4) -0.005(4)
C13 0.037(5) 0.024(4) 0.026(4) 0.001(3) -0.007(4) -0.004(3)
C14 0.027(4) 0.035(5) 0.029(4) -0.005(4) -0.001(4) -0.003(4)
C15 0.026(4) 0.034(5) 0.027(4) 0.004(4) 0.004(3) -0.001(3)
C1A 0.041(5) 0.039(5) 0.035(5) 0.001(4) -0.019(4) -0.001(4)
C2A 0.034(5) 0.030(4) 0.022(4) 0.002(3) -0.005(3) 0.003(4)
C3A 0.043(5) 0.034(5) 0.035(5) -0.002(4) -0.015(4) 0.004(4)
N2 0.040(4) 0.021(3) 0.020(3) -0.002(3) 0.000(3) 0.002(3)
C21 0.046(5) 0.023(4) 0.026(4) 0.004(3) 0.001(4) -0.002(4)
C22 0.038(5) 0.021(4) 0.037(5) -0.002(4) 0.004(4) 0.002(4)
C23 0.034(5) 0.042(5) 0.027(5) -0.012(4) -0.006(4) -0.001(4)
C24 0.052(6) 0.032(5) 0.027(5) -0.003(4) 0.004(4) -0.003(4)
C25 0.054(6) 0.024(4) 0.027(5) -0.004(3) 0.010(4) 0.001(4)
Fe2 0.0372(12) 0.0664(15) 0.0369(12) 0 0 0.0024(10)
Cl2 0.0415(15) 0.071(2) 0.0542(17) -0.0043(14) 0.0022(12) -0.0018(13)
N3 0.056(6) 0.056(6) 0.035(5) -0.001(4) 0.004(4) -0.003(4)
C31 0.052(7) 0.067(8) 0.045(6) -0.006(6) -0.001(5) -0.004(6)
C32 0.049(7) 0.075(8) 0.036(6) 0.001(5) -0.002(5) -0.004(6)
C33 0.046(6) 0.063(7) 0.031(5) 0.004(5) 0.002(4) -0.002(5)
C34 0.060(7) 0.053(7) 0.050(7) 0.004(5) 0.008(6) 0.009(6)
C35 0.060(8) 0.071(9) 0.044(7) -0.001(6) -0.001(5) -0.004(6)
C1B 0.065(8) 0.069(8) 0.052(7) 0.017(6) 0.001(6) 0.003(6)
C2B 0.063(8) 0.077(9) 0.051(7) 0.014(6) 0.007(6) 0.007(7)
C3B 0.060(8) 0.063(8) 0.062(8) 0.011(6) -0.002(6) -0.007(6)
N4 0.046(5) 0.074(7) 0.043(5) -0.005(5) 0.004(4) 0.004(5)
C41 0.047(6) 0.073(8) 0.036(6) -0.004(5) 0.005(5) -0.003(6)
C42 0.039(6) 0.087(9) 0.053(7) 0.002(6) -0.001(5) -0.006(6)
C43 0.054(7) 0.072(8) 0.040(6) 0.007(6) 0.012(5) 0.000(6)
C44 0.062(8) 0.126(13) 0.040(7) -0.020(8) 0.003(6) -0.006(8)
C45 0.056(8) 0.098(10) 0.042(7) -0.012(7) 0.002(6) -0.001(7)

loop_
_atom_type_symbol
_atom_type_description
_atom_type_scat_dispersion_real
_atom_type_scat_dispersion_imag
_atom_type_scat_source
C C 0.0033 0.0016 'International Tables Vol C Tables 4.2.6.8 and 6.1.1.4'
H H 0 0 'International Tables Vol C Tables 4.2.6.8 and 6.1.1.4'
N N 0.0061 0.0033 'International Tables Vol C Tables 4.2.6.8 and 6.1.1.4'
Cl Cl 0.1484 0.1585 'International Tables Vol C Tables 4.2.6.8 and 6.1.1.4'
Fe Fe 0.3463 0.8444 'International Tables Vol C Tables 4.2.6.8 and 6.1.1.4'
O O 0.0106 0.006 'International Tables Vol C Tables 4.2.6.8 and 6.1.1.4'

loop_
_geom_angle_atom_site_label_1
_geom_angle_atom_site_label_2
_geom_angle_atom_site_label_3
_geom_angle
_geom_angle_site_symmetry_1
_geom_angle_site_symmetry_3
N1 Fe1 N1 92.0(4) . 6_564
N1 Fe1 N2 88.0(2) . .
N1 Fe1 N2 178.5(3) 6_564 .
N1 Fe1 N2 178.5(3) . 6_564
N1 Fe1 N2 88.0(2) 6_564 6_564
N2 Fe1 N2 92.1(4) . 6_564
N1 Fe1 Cl1 89.33(19) . 6_564
N1 Fe1 Cl1 90.99(19) 6_564 6_564
N2 Fe1 Cl1 90.47(19) . 6_564
N2 Fe1 Cl1 89.20(19) 6_564 6_564
N1 Fe1 Cl1 90.99(19) . .
N1 Fe1 Cl1 89.33(19) 6_564 .
N2 Fe1 Cl1 89.20(19) . .
N2 Fe1 Cl1 90.47(19) 6_564 .
Cl1 Fe1 Cl1 179.53(13) 6_564 .
C11 N1 C15 116.0(7) . .
C11 N1 Fe1 123.0(6) . .
C15 N1 Fe1 120.9(6) . .
N1 C11 C12 123.9(8) . .
N1 C11 H11 118.1 . .
C12 C11 H11 118 . .
C13 C12 C11 120.1(8) . .
C13 C12 H12 119.9 . .
C11 C12 H12 119.9 . .
C12 C13 C14 117.3(8) . .
C12 C13 C1A 122.1(8) . .
C14 C13 C1A 120.7(8) . .
C15 C14 C13 118.7(8) . .
C15 C14 H14 120.6 . .
C13 C14 H14 120.6 . .
N1 C15 C14 124.0(8) . .
N1 C15 H15 118 . .
C14 C15 H15 118 . .
C13 C1A C2A 112.7(8) . .
C13 C1A H1A1 109 . .
C2A C1A H1A1 109 . .
C13 C1A H1A2 109.1 . .
C2A C1A H1A2 109.1 . .
H1A1 C1A H1A2 107.8 . .
C3A C2A C1A 110.8(7) . .
C3A C2A H2A1 109.5 . .
C1A C2A H2A1 109.5 . .
C3A C2A H2A2 109.5 . .
C1A C2A H2A2 109.5 . .
H2A1 C2A H2A2 108.1 . .
C23 C3A C2A 113.3(8) 8_454 .
C23 C3A H3A1 108.9 8_454 .
C2A C3A H3A1 108.9 . .
C23 C3A H3A2 108.9 8_454 .
C2A C3A H3A2 108.9 . .
H3A1 C3A H3A2 107.7 . .
C25 N2 C21 116.6(7) . .
C25 N2 Fe1 121.9(6) . .
C21 N2 Fe1 121.5(6) . .
N2 C21 C22 123.5(8) . .
N2 C21 H21 118.3 . .
C22 C21 H21 118.3 . .
C21 C22 C23 120.0(8) . .
C21 C22 H22 120 . .
C23 C22 H22 120 . .
C24 C23 C22 117.0(8) . .
C24 C23 C3A 123.0(9) . 7_544
C22 C23 C3A 119.9(9) . 7_544
C23 C24 C25 119.2(9) . .
C23 C24 H24 120.4 . .
C25 C24 H24 120.4 . .
N2 C25 C24 123.7(8) . .
N2 C25 H25 118.1 . .
C24 C25 H25 118.1 . .
N4 Fe2 N4 90.4(5) . 6_464
N4 Fe2 N3 88.6(4) . .
N4 Fe2 N3 178.2(4) 6_464 .
N4 Fe2 N3 178.2(4) . 6_464
N4 Fe2 N3 88.6(4) 6_464 6_464
N3 Fe2 N3 92.4(5) . 6_464
N4 Fe2 Cl2 90.2(3) . .
N4 Fe2 Cl2 90.1(3) 6_464 .
N3 Fe2 Cl2 88.4(3) . .
N3 Fe2 Cl2 91.2(3) 6_464 .
N4 Fe2 Cl2 90.1(3) . 6_464
N4 Fe2 Cl2 90.2(3) 6_464 6_464
N3 Fe2 Cl2 91.2(3) . 6_464
N3 Fe2 Cl2 88.4(3) 6_464 6_464
Cl2 Fe2 Cl2 179.54(17) . 6_464
C31 N3 C35 116.5(11) . .
C31 N3 Fe2 122.8(8) . .
C35 N3 Fe2 120.5(8) . .
N3 C31 C32 122.9(12) . .
N3 C31 H31 118.5 . .
C32 C31 H31 118.6 . .
C33 C32 C31 121.2(11) . .
C33 C32 H32 119.4 . .
C31 C32 H32 119.4 . .
C32 C33 C34 116.1(10) . .
C32 C33 C1B 123.1(11) . .
C34 C33 C1B 120.7(11) . .
C33 C34 C35 120.0(12) . .
C33 C34 H34 120 . .
C35 C34 H34 120 . .
N3 C35 C34 123.3(12) . .
N3 C35 H35 118.4 . .
C34 C35 H35 118.4 . .
C2B C1B C33 114.1(11) . .
C2B C1B H1B1 108.7 . .
C33 C1B H1B1 108.8 . .
C2B C1B H1B2 108.7 . .
C33 C1B H1B2 108.7 . .
H1B1 C1B H1B2 107.6 . .
C1B C2B C3B 111.4(11) . .
C1B C2B H2B1 109.3 . .
C3B C2B H2B1 109.3 . .
C1B C2B H2B2 109.4 . .
C3B C2B H2B2 109.4 . .
H2B1 C2B H2B2 108 . .
C2B C3B C43 112.4(11) . 3
C2B C3B H3B1 109.1 . .
C43 C3B H3B1 109.1 3 .
C2B C3B H3B2 109.1 . .
C43 C3B H3B2 109.1 3 .
H3B1 C3B H3B2 107.9 . .
C45 N4 C41 119.0(10) . .
C45 N4 Fe2 121.7(8) . .
C41 N4 Fe2 119.3(8) . .
N4 C41 C42 118.7(11) . .
N4 C41 H41 120.7 . .
C42 C41 H41 120.6 . .
C43 C42 C41 122.6(11) . .
C43 C42 H42 118.7 . .
C41 C42 H42 118.7 . .
C42 C43 C44 117.6(12) . .
C42 C43 C3B 122.9(12) . 4_454
C44 C43 C3B 119.5(12) . 4_454
C45 C44 C43 119.2(12) . .
C45 C44 H44 120.4 . .
C43 C44 H44 120.4 . .
N4 C45 C44 122.9(12) . .
N4 C45 H45 118.6 . .
C44 C45 H45 118.6 . .

loop_
_geom_bond_atom_site_label_1
_geom_bond_atom_site_label_2
_geom_bond_distance
_geom_bond_site_symmetry_2
O4W O5W 1.57(6) .
Fe1 N1 2.209(7) .
Fe1 N1 2.209(7) 6_564
Fe1 N2 2.226(7) .
Fe1 N2 2.226(7) 6_564
Fe1 Cl1 2.426(2) 6_564
Fe1 Cl1 2.426(2) .
N1 C11 1.320(11) .
N1 C15 1.353(11) .
C11 C12 1.380(13) .
C11 H11 0.95 .
C12 C13 1.361(13) .
C12 H12 0.95 .
C13 C14 1.401(12) .
C13 C1A 1.525(12) .
C14 C15 1.369(12) .
C14 H14 0.95 .
C15 H15 0.95 .
C1A C2A 1.531(12) .
C1A H1A1 0.99 .
C1A H1A2 0.99 .
C2A C3A 1.527(12) .
C2A H2A1 0.99 .
C2A H2A2 0.99 .
C3A C23 1.494(12) 8_454
C3A H3A1 0.99 .
C3A H3A2 0.99 .
N2 C25 1.325(11) .
N2 C21 1.335(11) .
C21 C22 1.354(13) .
C21 H21 0.95 .
C22 C23 1.400(13) .
C22 H22 0.95 .
C23 C24 1.360(13) .
C23 C3A 1.494(12) 7_544
C24 C25 1.391(13) .
C24 H24 0.95 .
C25 H25 0.95 .
Fe2 N4 2.215(10) .
Fe2 N4 2.215(10) 6_464
Fe2 N3 2.220(10) .
Fe2 N3 2.220(10) 6_464
Fe2 Cl2 2.430(3) .
Fe2 Cl2 2.430(3) 6_464
N3 C31 1.324(15) .
N3 C35 1.340(16) .
C31 C32 1.393(17) .
C31 H31 0.95 .
C32 C33 1.367(17) .
C32 H32 0.95 .
C33 C34 1.380(16) .
C33 C1B 1.497(16) .
C34 C35 1.394(17) .
C34 H34 0.95 .
C35 H35 0.95 .
C1B C2B 1.502(17) .
C1B H1B1 0.99 .
C1B H1B2 0.99 .
C2B C3B 1.510(18) .
C2B H2B1 0.99 .
C2B H2B2 0.99 .
C3B C43 1.534(17) 3
C3B H3B1 0.99 .
C3B H3B2 0.99 .
N4 C45 1.340(16) .
N4 C41 1.381(15) .
C41 C42 1.424(17) .
C41 H41 0.95 .
C42 C43 1.330(17) .
C42 H42 0.95 .
C43 C44 1.425(18) .
C43 C3B 1.534(17) 4_454
C44 C45 1.381(18) .
C44 H44 0.95 .
C45 H45 0.95 .
